data_7135694
loop_
_publ_author_name
'Liu, Bingkang'
'Cui, Jiahao'
'Wu, Xiaoming'
'Zhou, Jing'
'Zhang, Lei'
'Li, Chenglong'
'Liu, Xuguang'

_publ_section_title
;
 Bis-BN-embedded [4]helicenes: synthesis, structures and properties.
;
_journal_issue 33
_journal_name_full 'Chemical communications (Cambridge, England)'
_journal_page_first 8481
_journal_page_last 8485
_journal_paper_doi 10.1039/d6cc00478d
_journal_volume 62
_journal_year 2026
_chemical_formula_moiety 'C20 H14 B Br3 N2'
_chemical_formula_sum 'C20 H14 B Br3 N2'
_chemical_formula_weight 532.87
_space_group_crystal_system monoclinic
_space_group_IT_number 15
_space_group_name_Hall '-I 2ya'
_space_group_name_H-M_alt 'I 1 2/a 1'
_atom_sites_solution_hydrogens mixed
_atom_sites_solution_primary dual
_audit_creation_date 2026-03-08
_audit_creation_method
;
Olex2 1.5-ac6-020
(compiled 2024.02.14 svn.r2f8d729c for Rigaku Oxford Diffraction, GUI svn.r6966)
;
_audit_update_record
;
2026-03-23 deposited with the CCDC.	2026-03-31 downloaded from the CCDC.
;
_cell_angle_alpha 90
_cell_angle_beta 91.280(6)
_cell_angle_gamma 90
_cell_formula_units_Z 8
_cell_length_a 10.5230(8)
_cell_length_b 13.4295(11)
_cell_length_c 26.9791(17)
_cell_measurement_reflns_used 2889
_cell_measurement_temperature 293(2)
_cell_measurement_theta_max 27.6590
_cell_measurement_theta_min 2.8850
_cell_volume 3811.7(5)
_computing_cell_refinement 'CrysAlisPro 1.171.39.7e (Rigaku OD, 2015)'
_computing_data_collection 'CrysAlisPro 1.171.39.7e (Rigaku OD, 2015)'
_computing_data_reduction 'CrysAlisPro 1.171.39.7e (Rigaku OD, 2015)'
_computing_molecular_graphics 'Olex2 1.5-ac6-020 (Dolomanov et al., 2009)'
_computing_publication_material 'Olex2 1.5-ac6-020 (Dolomanov et al., 2009)'
_computing_structure_refinement 'SHELXL 2025/1 (Sheldrick, 2015)'
_computing_structure_solution 'ShelXT (Sheldrick, 2015)'
_diffrn_ambient_temperature 293(2)
_diffrn_detector 'CCD plate'
_diffrn_measured_fraction_theta_full 0.995
_diffrn_measured_fraction_theta_max 0.992
_diffrn_measurement_details
;
List of Runs (angles in degrees, time in seconds):

  # Type    Start    End  Width  t~exp~   \w     \q     \k     \f   Frames
#--------------------------------------------------------------------------
  1  \w    -74.00 107.00   1.00   40.00    --   30.00  54.00   0.00  181
  2  \w     -3.00  38.00   1.00   40.00    --   30.00  54.00 -60.00   41
;
_diffrn_measurement_device 'two-circle diffractometer'
_diffrn_measurement_device_type 'XtaLAB Mini (ROW)'
_diffrn_measurement_method '\w scans'
_diffrn_orient_matrix_type 'CrysAlisPro convention (1999,Acta A55,543-557)'
_diffrn_orient_matrix_UB_11 -0.0131496000
_diffrn_orient_matrix_UB_12 0.0222461000
_diffrn_orient_matrix_UB_13 0.0231833000
_diffrn_orient_matrix_UB_21 -0.0248929000
_diffrn_orient_matrix_UB_22 -0.0458230000
_diffrn_orient_matrix_UB_23 0.0084969000
_diffrn_orient_matrix_UB_31 0.0612892000
_diffrn_orient_matrix_UB_32 -0.0138030000
_diffrn_orient_matrix_UB_33 0.0090784000
_diffrn_radiation_monochromator graphite
_diffrn_radiation_probe x-ray
_diffrn_radiation_type 'Mo K\a'
_diffrn_radiation_wavelength 0.71073
_diffrn_reflns_av_R_equivalents 0.0240
_diffrn_reflns_av_unetI/netI 0.0418
_diffrn_reflns_Laue_measured_fraction_full 0.995
_diffrn_reflns_Laue_measured_fraction_max 0.992
_diffrn_reflns_limit_h_max 14
_diffrn_reflns_limit_h_min -14
_diffrn_reflns_limit_k_max 10
_diffrn_reflns_limit_k_min -17
_diffrn_reflns_limit_l_max 21
_diffrn_reflns_limit_l_min -36
_diffrn_reflns_number 8735
_diffrn_reflns_point_group_measured_fraction_full 0.995
_diffrn_reflns_point_group_measured_fraction_max 0.992
_diffrn_reflns_theta_full 25.242
_diffrn_reflns_theta_max 28.498
_diffrn_reflns_theta_min 3.034
_diffrn_source 'fine-focus sealed X-ray tube'
_diffrn_source_type 'Enhance (Mo) X-ray Source'
_exptl_absorpt_coefficient_mu 6.356
_exptl_absorpt_correction_T_max 1.00000
_exptl_absorpt_correction_T_min 0.78554
_exptl_absorpt_correction_type multi-scan
_exptl_absorpt_process_details
;
CrysAlisPro 1.171.39.7e (Rigaku Oxford Diffraction, 2015)
Empirical absorption correction using spherical harmonics,
 implemented in SCALE3 ABSPACK scaling algorithm.
;
_exptl_crystal_colour white
_exptl_crystal_colour_primary white
_exptl_crystal_density_diffrn 1.857
_exptl_crystal_description block
_exptl_crystal_F_000 2064
_exptl_crystal_size_max 0.12
_exptl_crystal_size_mid 0.1
_exptl_crystal_size_min 0.08
_refine_diff_density_max 0.989
_refine_diff_density_min -0.542
_refine_diff_density_rms 0.085
_refine_ls_extinction_method none
_refine_ls_goodness_of_fit_ref 1.016
_refine_ls_hydrogen_treatment mixed
_refine_ls_matrix_type full
_refine_ls_number_parameters 243
_refine_ls_number_reflns 4787
_refine_ls_number_restraints 0
_refine_ls_restrained_S_all 1.016
_refine_ls_R_factor_all 0.0713
_refine_ls_R_factor_gt 0.0406
_refine_ls_shift/su_max 0.002
_refine_ls_shift/su_mean 0.000
_refine_ls_structure_factor_coef Fsqd
_refine_ls_weighting_details 'w=1/[\s^2^(Fo^2^)+(0.0466P)^2^+3.1538P] where P=(Fo^2^+2Fc^2^)/3'
_refine_ls_weighting_scheme calc
_refine_ls_wR_factor_gt 0.0874
_refine_ls_wR_factor_ref 0.1006
_reflns_Friedel_coverage 0.000
_reflns_number_gt 3396
_reflns_number_total 4787
_reflns_threshold_expression 'I > 2\s(I)'
_cod_data_source_file d6cc00478d2.cif
_cod_data_source_block 5
_cod_depositor_comments 'Adding full bibliography for 7135692--7135694.cif.'
_cod_database_code 7135694
_shelx_shelxl_version_number 2025/1
_shelx_space_group_comment
;
The symmetry employed for this shelxl refinement is uniquely defined
by the following loop, which should always be used as a source of
symmetry information in preference to the above space-group names.
They are only intended as comments.
;
_shelx_estimated_absorpt_t_max 0.630
_shelx_estimated_absorpt_t_min 0.516
_reflns_odcompleteness_completeness 99.85
_reflns_odcompleteness_iscentric 1
_reflns_odcompleteness_theta 26.32
_olex2_refinement_description
;
1. Fixed Uiso
 At 1.2 times of:
  All C(H) groups, All N(H) groups
2.a Aromatic/amide H refined with riding coordinates:
 C1(H1), C3(H3), C4(H4), C11(H11), C12(H12), C14(H14), C16(H16), C17(H17),
 C18(H18), C19(H19), C20(H20), N2(H2)
;
_olex2_submission_special_instructions 'No special instructions were received'
_oxdiff_exptl_absorpt_empirical_details
;
Empirical correction (ABSPACK) includes:
- Absorption correction using spherical harmonics
- Frame scaling
;
_oxdiff_exptl_absorpt_empirical_full_max 1.258
_oxdiff_exptl_absorpt_empirical_full_min 0.845

loop_
_space_group_symop_operation_xyz
'x, y, z'
'-x+1/2, y, -z'
'x+1/2, y+1/2, z+1/2'
'-x+1, y+1/2, -z+1/2'
'-x, -y, -z'
'x-1/2, -y, z'
'-x+1/2, -y+1/2, -z+1/2'
'x, -y+1/2, z+1/2'

loop_
_atom_site_label
_atom_site_type_symbol
_atom_site_fract_x
_atom_site_fract_y
_atom_site_fract_z
_atom_site_U_iso_or_equiv
_atom_site_adp_type
_atom_site_occupancy
_atom_site_site_symmetry_order
_atom_site_calc_flag
_atom_site_refinement_flags_posn
_atom_site_refinement_flags_adp
_atom_site_refinement_flags_occupancy
_atom_site_disorder_assembly
_atom_site_disorder_group
B1 B 0.6091(4) 0.3516(3) 0.77492(15) 0.0388(9) Uani 1 1 d . . . . .
Br1 Br 0.93159(4) 0.35927(4) 0.52485(2) 0.06428(16) Uani 1 1 d . . . . .
Br2 Br 0.37760(4) 0.17954(3) 0.54613(2) 0.05836(14) Uani 1 1 d . . . . .
Br3 Br 0.81546(3) 0.49043(3) 0.74404(2) 0.04253(12) Uani 1 1 d . . . . .
C1 C 0.7785(3) 0.3868(3) 0.60940(13) 0.0393(8) Uani 1 1 d . . . . .
H1 H 0.797054 0.320223 0.615672 0.047 Uiso 1 1 calc R U . . .
C2 C 0.8314(4) 0.4338(3) 0.56915(13) 0.0443(9) Uani 1 1 d . . . . .
C3 C 0.8063(4) 0.5332(3) 0.56002(14) 0.0507(10) Uani 1 1 d . . . . .
H3 H 0.843647 0.565463 0.533561 0.061 Uiso 1 1 calc R U . . .
C4 C 0.7254(4) 0.5839(3) 0.59042(14) 0.0480(9) Uani 1 1 d . . . . .
H4 H 0.708885 0.650838 0.584180 0.058 Uiso 1 1 calc R U . . .
C5 C 0.6674(3) 0.5376(3) 0.63041(13) 0.0388(8) Uani 1 1 d . . . . .
C6 C 0.6980(3) 0.4382(2) 0.64057(12) 0.0331(7) Uani 1 1 d . . . . .
C7 C 0.6764(3) 0.4010(2) 0.73136(12) 0.0343(7) Uani 1 1 d . . . . .
C8 C 0.6410(3) 0.3848(2) 0.68315(12) 0.0325(7) Uani 1 1 d . . . . .
C9 C 0.5434(3) 0.3105(2) 0.67174(12) 0.0335(7) Uani 1 1 d . . . . .
C10 C 0.4855(3) 0.2570(3) 0.71045(13) 0.0395(8) Uani 1 1 d . . . . .
C11 C 0.3996(4) 0.1807(3) 0.69919(15) 0.0517(10) Uani 1 1 d . . . . .
H11 H 0.362193 0.145922 0.724856 0.062 Uiso 1 1 calc R U . . .
C12 C 0.3695(4) 0.1560(3) 0.65139(15) 0.0513(10) Uani 1 1 d . . . . .
H12 H 0.314156 0.103601 0.644442 0.062 Uiso 1 1 calc R U . . .
C13 C 0.4229(3) 0.2105(3) 0.61288(14) 0.0416(8) Uani 1 1 d . . . . .
C14 C 0.5066(3) 0.2867(3) 0.62253(13) 0.0369(8) Uani 1 1 d . . . . .
H14 H 0.539407 0.323085 0.596407 0.044 Uiso 1 1 calc R U . . .
C15 C 0.6240(4) 0.3724(3) 0.83206(13) 0.0408(8) Uani 1 1 d . . . . .
C16 C 0.5147(4) 0.3755(3) 0.86072(15) 0.0554(11) Uani 1 1 d . . . . .
H16 H 0.435610 0.366438 0.845281 0.067 Uiso 1 1 calc R U . . .
C17 C 0.5210(5) 0.3918(4) 0.91117(16) 0.0700(14) Uani 1 1 d . . . . .
H17 H 0.446932 0.393971 0.929315 0.084 Uiso 1 1 calc R U . . .
C18 C 0.6376(5) 0.4047(4) 0.93461(16) 0.0675(13) Uani 1 1 d . . . . .
H18 H 0.642139 0.415926 0.968622 0.081 Uiso 1 1 calc R U . . .
C19 C 0.7465(5) 0.4011(3) 0.90807(16) 0.0618(12) Uani 1 1 d . . . . .
H19 H 0.824979 0.408608 0.924163 0.074 Uiso 1 1 calc R U . . .
C20 C 0.7405(4) 0.3861(3) 0.85689(13) 0.0446(9) Uani 1 1 d . . . . .
H20 H 0.815136 0.385180 0.839075 0.053 Uiso 1 1 calc R U . . .
N1 N 0.5834(4) 0.5922(3) 0.65965(14) 0.0500(8) Uani 1 1 d . . . . .
N2 N 0.5170(3) 0.2806(2) 0.75931(11) 0.0440(7) Uani 1 1 d . . . . .
H2 H 0.477221 0.249327 0.782066 0.053 Uiso 1 1 calc R U . . .
H1A H 0.520(5) 0.628(4) 0.6427(18) 0.071(15) Uiso 1 1 d . . . . .
H1B H 0.533(5) 0.547(4) 0.6753(17) 0.063(14) Uiso 1 1 d . . . . .

loop_
_atom_site_aniso_label
_atom_site_aniso_U_11
_atom_site_aniso_U_22
_atom_site_aniso_U_33
_atom_site_aniso_U_23
_atom_site_aniso_U_13
_atom_site_aniso_U_12
B1 0.039(2) 0.044(2) 0.034(2) 0.0039(17) 0.0011(16) 0.0067(17)
Br1 0.0581(3) 0.0877(4) 0.0479(3) -0.0023(2) 0.0186(2) -0.0011(2)
Br2 0.0659(3) 0.0604(3) 0.0482(2) -0.00757(19) -0.0121(2) -0.0121(2)
Br3 0.03813(19) 0.0502(2) 0.0392(2) -0.00597(16) -0.00028(14) -0.00736(16)
C1 0.0377(19) 0.045(2) 0.0348(19) 0.0041(16) -0.0017(15) -0.0069(16)
C2 0.039(2) 0.062(3) 0.0326(18) 0.0008(17) 0.0051(15) -0.0060(18)
C3 0.054(2) 0.063(3) 0.035(2) 0.0128(19) 0.0004(17) -0.020(2)
C4 0.057(2) 0.042(2) 0.044(2) 0.0104(17) -0.0090(18) -0.0104(18)
C5 0.0392(19) 0.042(2) 0.0350(18) 0.0021(15) -0.0054(15) -0.0082(15)
C6 0.0333(17) 0.0382(18) 0.0276(16) 0.0017(14) -0.0017(13) -0.0095(14)
C7 0.0322(17) 0.0359(18) 0.0349(18) -0.0006(14) 0.0019(14) -0.0012(14)
C8 0.0335(17) 0.0346(17) 0.0293(16) 0.0053(14) 0.0015(13) -0.0018(13)
C9 0.0335(17) 0.0355(18) 0.0313(17) 0.0043(14) 0.0007(13) -0.0028(14)
C10 0.0377(19) 0.046(2) 0.0351(19) 0.0080(16) -0.0005(15) -0.0041(16)
C11 0.052(2) 0.054(2) 0.049(2) 0.0166(19) 0.0024(18) -0.0184(19)
C12 0.048(2) 0.052(2) 0.054(2) 0.0030(19) -0.0070(18) -0.0182(19)
C13 0.041(2) 0.042(2) 0.041(2) 0.0000(16) -0.0049(16) -0.0036(16)
C14 0.0380(18) 0.0395(19) 0.0331(18) 0.0046(15) -0.0007(14) 0.0003(15)
C15 0.049(2) 0.042(2) 0.0313(18) 0.0081(15) 0.0030(15) 0.0073(16)
C16 0.051(2) 0.075(3) 0.041(2) 0.008(2) 0.0055(18) 0.004(2)
C17 0.075(3) 0.094(4) 0.042(2) 0.007(2) 0.019(2) 0.016(3)
C18 0.098(4) 0.073(3) 0.031(2) 0.000(2) 0.001(2) 0.012(3)
C19 0.076(3) 0.066(3) 0.043(2) 0.000(2) -0.013(2) 0.006(2)
C20 0.052(2) 0.046(2) 0.036(2) 0.0024(16) -0.0059(16) 0.0076(17)
N1 0.054(2) 0.048(2) 0.048(2) 0.0037(16) 0.0013(17) 0.0035(17)
N2 0.0442(17) 0.0561(18) 0.0319(16) 0.0128(14) 0.0037(13) -0.0108(15)

loop_
_atom_type_symbol
_atom_type_description
_atom_type_scat_dispersion_real
_atom_type_scat_dispersion_imag
_atom_type_scat_source
C C 0.0033 0.0016 'International Tables Vol C Tables 4.2.6.8 and 6.1.1.4'
H H 0.0000 0.0000 'International Tables Vol C Tables 4.2.6.8 and 6.1.1.4'
N N 0.0061 0.0033 'International Tables Vol C Tables 4.2.6.8 and 6.1.1.4'
Br Br -0.2901 2.4595 'International Tables Vol C Tables 4.2.6.8 and 6.1.1.4'
B B 0.0013 0.0007 'International Tables Vol C Tables 4.2.6.8 and 6.1.1.4'

loop_
_geom_angle_atom_site_label_1
_geom_angle_atom_site_label_2
_geom_angle_atom_site_label_3
_geom_angle
_geom_angle_site_symmetry_1
_geom_angle_site_symmetry_3
_geom_angle_publ_flag
C7 B1 C15 129.6(3) . . ?
N2 B1 C7 112.8(3) . . ?
N2 B1 C15 117.6(3) . . ?
C2 C1 H1 119.7 . . ?
C2 C1 C6 120.6(4) . . ?
C6 C1 H1 119.7 . . ?
C1 C2 Br1 119.5(3) . . ?
C3 C2 Br1 120.3(3) . . ?
C3 C2 C1 120.1(4) . . ?
C2 C3 H3 120.3 . . ?
C4 C3 C2 119.4(3) . . ?
C4 C3 H3 120.3 . . ?
C3 C4 H4 119.1 . . ?
C3 C4 C5 121.8(4) . . ?
C5 C4 H4 119.1 . . ?
C4 C5 C6 118.2(3) . . ?
C4 C5 N1 119.6(3) . . ?
C6 C5 N1 122.2(3) . . ?
C1 C6 C5 119.7(3) . . ?
C1 C6 C8 119.2(3) . . ?
C5 C6 C8 121.0(3) . . ?
B1 C7 Br3 119.8(3) . . ?
C8 C7 B1 122.7(3) . . ?
C8 C7 Br3 117.5(2) . . ?
C7 C8 C6 123.5(3) . . ?
C7 C8 C9 119.1(3) . . ?
C9 C8 C6 117.3(3) . . ?
C10 C9 C8 120.2(3) . . ?
C14 C9 C8 122.0(3) . . ?
C14 C9 C10 117.7(3) . . ?
C11 C10 C9 120.0(3) . . ?
N2 C10 C9 119.1(3) . . ?
N2 C10 C11 120.9(3) . . ?
C10 C11 H11 119.3 . . ?
C12 C11 C10 121.4(3) . . ?
C12 C11 H11 119.3 . . ?
C11 C12 H12 120.4 . . ?
C11 C12 C13 119.2(3) . . ?
C13 C12 H12 120.4 . . ?
C12 C13 Br2 119.6(3) . . ?
C14 C13 Br2 119.3(3) . . ?
C14 C13 C12 121.1(3) . . ?
C9 C14 H14 119.7 . . ?
C13 C14 C9 120.6(3) . . ?
C13 C14 H14 119.7 . . ?
C16 C15 B1 118.8(4) . . ?
C20 C15 B1 124.1(3) . . ?
C20 C15 C16 117.0(4) . . ?
C15 C16 H16 119.1 . . ?
C17 C16 C15 121.8(4) . . ?
C17 C16 H16 119.1 . . ?
C16 C17 H17 120.1 . . ?
C16 C17 C18 119.7(4) . . ?
C18 C17 H17 120.1 . . ?
C17 C18 H18 119.9 . . ?
C19 C18 C17 120.2(4) . . ?
C19 C18 H18 119.9 . . ?
C18 C19 H19 119.9 . . ?
C18 C19 C20 120.3(5) . . ?
C20 C19 H19 119.9 . . ?
C15 C20 H20 119.5 . . ?
C19 C20 C15 120.9(4) . . ?
C19 C20 H20 119.5 . . ?
C5 N1 H1A 116(3) . . ?
C5 N1 H1B 107(3) . . ?
H1A N1 H1B 99(4) . . ?
B1 N2 H2 117.2 . . ?
C10 N2 B1 125.7(3) . . ?
C10 N2 H2 117.2 . . ?

loop_
_geom_bond_atom_site_label_1
_geom_bond_atom_site_label_2
_geom_bond_distance
_geom_bond_site_symmetry_2
_geom_bond_publ_flag
B1 C7 1.536(5) . ?
B1 C15 1.571(5) . ?
B1 N2 1.418(5) . ?
Br1 C2 1.897(4) . ?
Br2 C13 1.899(4) . ?
Br3 C7 1.918(3) . ?
C1 H1 0.9300 . ?
C1 C2 1.383(5) . ?
C1 C6 1.390(5) . ?
C2 C3 1.381(6) . ?
C3 H3 0.9300 . ?
C3 C4 1.376(6) . ?
C4 H4 0.9300 . ?
C4 C5 1.398(5) . ?
C5 C6 1.400(5) . ?
C5 N1 1.404(5) . ?
C6 C8 1.492(4) . ?
C7 C8 1.362(5) . ?
C8 C9 1.459(5) . ?
C9 C10 1.417(5) . ?
C9 C14 1.411(5) . ?
C10 C11 1.395(5) . ?
C10 N2 1.389(5) . ?
C11 H11 0.9300 . ?
C11 C12 1.362(6) . ?
C12 H12 0.9300 . ?
C12 C13 1.399(5) . ?
C13 C14 1.372(5) . ?
C14 H14 0.9300 . ?
C15 C16 1.401(5) . ?
C15 C20 1.396(5) . ?
C16 H16 0.9300 . ?
C16 C17 1.379(6) . ?
C17 H17 0.9300 . ?
C17 C18 1.379(7) . ?
C18 H18 0.9300 . ?
C18 C19 1.366(7) . ?
C19 H19 0.9300 . ?
C19 C20 1.395(5) . ?
C20 H20 0.9300 . ?
N1 H1A 0.93(5) . ?
N1 H1B 0.92(5) . ?
N2 H2 0.8600 . ?

loop_
_geom_torsion_atom_site_label_1
_geom_torsion_atom_site_label_2
_geom_torsion_atom_site_label_3
_geom_torsion_atom_site_label_4
_geom_torsion
_geom_torsion_site_symmetry_1
_geom_torsion_site_symmetry_2
_geom_torsion_site_symmetry_3
_geom_torsion_site_symmetry_4
_geom_torsion_publ_flag
B1 C7 C8 C6 174.8(3) . . . . ?
B1 C7 C8 C9 -6.0(5) . . . . ?
B1 C15 C16 C17 178.9(4) . . . . ?
B1 C15 C20 C19 -177.9(4) . . . . ?
Br1 C2 C3 C4 175.0(3) . . . . ?
Br2 C13 C14 C9 -179.1(3) . . . . ?
Br3 C7 C8 C6 -4.7(5) . . . . ?
Br3 C7 C8 C9 174.5(2) . . . . ?
C1 C2 C3 C4 -1.9(6) . . . . ?
C1 C6 C8 C7 108.4(4) . . . . ?
C1 C6 C8 C9 -70.8(4) . . . . ?
C2 C1 C6 C5 1.7(5) . . . . ?
C2 C1 C6 C8 179.0(3) . . . . ?
C2 C3 C4 C5 -0.2(6) . . . . ?
C3 C4 C5 C6 2.9(6) . . . . ?
C3 C4 C5 N1 -178.6(4) . . . . ?
C4 C5 C6 C1 -3.6(5) . . . . ?
C4 C5 C6 C8 179.1(3) . . . . ?
C5 C6 C8 C7 -74.3(4) . . . . ?
C5 C6 C8 C9 106.5(4) . . . . ?
C6 C1 C2 Br1 -175.8(3) . . . . ?
C6 C1 C2 C3 1.1(5) . . . . ?
C6 C8 C9 C10 179.9(3) . . . . ?
C6 C8 C9 C14 2.2(5) . . . . ?
C7 B1 C15 C16 137.8(4) . . . . ?
C7 B1 C15 C20 -43.6(6) . . . . ?
C7 B1 N2 C10 -1.3(5) . . . . ?
C7 C8 C9 C10 0.7(5) . . . . ?
C7 C8 C9 C14 -177.0(3) . . . . ?
C8 C9 C10 C11 -175.0(3) . . . . ?
C8 C9 C10 N2 4.0(5) . . . . ?
C8 C9 C14 C13 174.2(3) . . . . ?
C9 C10 C11 C12 -0.1(6) . . . . ?
C9 C10 N2 B1 -3.5(6) . . . . ?
C10 C9 C14 C13 -3.6(5) . . . . ?
C10 C11 C12 C13 -2.0(7) . . . . ?
C11 C10 N2 B1 175.4(4) . . . . ?
C11 C12 C13 Br2 -178.1(3) . . . . ?
C11 C12 C13 C14 1.3(6) . . . . ?
C12 C13 C14 C9 1.5(6) . . . . ?
C14 C9 C10 C11 2.9(5) . . . . ?
C14 C9 C10 N2 -178.2(3) . . . . ?
C15 B1 C7 Br3 8.9(5) . . . . ?
C15 B1 C7 C8 -170.7(4) . . . . ?
C15 B1 N2 C10 176.0(3) . . . . ?
C15 C16 C17 C18 -0.4(7) . . . . ?
C16 C15 C20 C19 0.7(6) . . . . ?
C16 C17 C18 C19 -0.3(8) . . . . ?
C17 C18 C19 C20 1.2(8) . . . . ?
C18 C19 C20 C15 -1.4(7) . . . . ?
C20 C15 C16 C17 0.2(6) . . . . ?
N1 C5 C6 C1 177.9(3) . . . . ?
N1 C5 C6 C8 0.6(5) . . . . ?
N2 B1 C7 Br3 -174.2(2) . . . . ?
N2 B1 C7 C8 6.2(5) . . . . ?
N2 B1 C15 C16 -39.0(5) . . . . ?
N2 B1 C15 C20 139.6(4) . . . . ?
N2 C10 C11 C12 -179.0(4) . . . . ?
